data_7231220
loop_
_publ_author_name
'Wang, Yiheng'
'Li, Zhen Hua'
'Wang, Huadong'

_publ_section_title
;
 Synthesis of an oxygen-linked germinal frustrated Lewis pair and its
 application in small molecule activation
;
_journal_issue 46
_journal_name_full 'RSC Advances'
_journal_page_first 26271
_journal_paper_doi 10.1039/C8RA05108A
_journal_volume 8
_journal_year 2018
_chemical_formula_sum 'C35 H27 B F10 N O P'
_chemical_formula_weight 709.35
_space_group_crystal_system monoclinic
_space_group_IT_number 14
_space_group_name_Hall '-P 2ybc'
_space_group_name_H-M_alt 'P 1 21/c 1'
_symmetry_space_group_name_Hall '-P 2ybc'
_symmetry_space_group_name_H-M 'P 1 21/c 1'
_atom_sites_solution_hydrogens geom
_audit_creation_method SHELXL-2014/7
_audit_update_record
;
2018-05-17 deposited with the CCDC.
2018-07-18 downloaded from the CCDC.
;
_cell_angle_alpha 90
_cell_angle_beta 95.165(14)
_cell_angle_gamma 90
_cell_formula_units_Z 4
_cell_length_a 18.51(2)
_cell_length_b 9.944(11)
_cell_length_c 17.597(19)
_cell_measurement_reflns_used 4817
_cell_measurement_temperature 298(2)
_cell_measurement_theta_max 24.33
_cell_measurement_theta_min 2.66
_cell_volume 3226(6)
_computing_cell_refinement 'Bruker SMART'
_computing_data_collection 'Bruker SMART'
_computing_data_reduction 'Bruker SHELXTL'
_computing_molecular_graphics 'Bruker SHELXTL'
_computing_publication_material 'Bruker SHELXTL'
_computing_structure_refinement 'SHELXL-2014/7 (Sheldrick, 2014)'
_computing_structure_solution 'Bruker SHELXTL'
_diffrn_ambient_temperature 298(2)
_diffrn_measured_fraction_theta_full 0.997
_diffrn_measured_fraction_theta_max 0.997
_diffrn_measurement_device_type 'CCD area detector'
_diffrn_measurement_method 'phi and omega scans'
_diffrn_radiation_type MoK\a
_diffrn_radiation_wavelength 0.71073
_diffrn_reflns_av_R_equivalents 0.0596
_diffrn_reflns_av_unetI/netI 0.0577
_diffrn_reflns_Laue_measured_fraction_full 0.997
_diffrn_reflns_Laue_measured_fraction_max 0.997
_diffrn_reflns_limit_h_max 17
_diffrn_reflns_limit_h_min -22
_diffrn_reflns_limit_k_max 11
_diffrn_reflns_limit_k_min -11
_diffrn_reflns_limit_l_max 20
_diffrn_reflns_limit_l_min -20
_diffrn_reflns_number 13202
_diffrn_reflns_point_group_measured_fraction_full 0.997
_diffrn_reflns_point_group_measured_fraction_max 0.997
_diffrn_reflns_theta_full 25.046
_diffrn_reflns_theta_max 25.046
_diffrn_reflns_theta_min 2.209
_exptl_absorpt_coefficient_mu 0.174
_exptl_absorpt_correction_T_max 0.746
_exptl_absorpt_correction_T_min 0.248
_exptl_absorpt_correction_type multi-scan
_exptl_absorpt_process_details sadabs
_exptl_crystal_colour colorless
_exptl_crystal_density_diffrn 1.460
_exptl_crystal_description prism
_exptl_crystal_F_000 1448
_exptl_crystal_size_max 0.40
_exptl_crystal_size_mid 0.20
_exptl_crystal_size_min 0.10
_refine_diff_density_max 0.233
_refine_diff_density_min -0.287
_refine_diff_density_rms 0.047
_refine_ls_extinction_method none
_refine_ls_goodness_of_fit_ref 0.910
_refine_ls_hydrogen_treatment constr
_refine_ls_matrix_type full
_refine_ls_number_parameters 448
_refine_ls_number_reflns 5689
_refine_ls_number_restraints 0
_refine_ls_restrained_S_all 0.910
_refine_ls_R_factor_all 0.0721
_refine_ls_R_factor_gt 0.0447
_refine_ls_shift/su_max 0.000
_refine_ls_shift/su_mean 0.000
_refine_ls_structure_factor_coef Fsqd
_refine_ls_weighting_details 'w=1/[\s^2^(Fo^2^)+(0.0629P)^2^] where P=(Fo^2^+2Fc^2^)/3'
_refine_ls_weighting_scheme calc
_refine_ls_wR_factor_gt 0.1025
_refine_ls_wR_factor_ref 0.1117
_reflns_Friedel_coverage 0.000
_reflns_number_gt 3680
_reflns_number_total 5689
_reflns_threshold_expression 'I > 2\s(I)'
_cod_data_source_file c8ra05108a2.cif
_cod_data_source_block a61226a
_cod_original_cell_volume 3227(6)
_cod_database_code 7231220
_shelx_shelxl_version_number 2014/7
_shelx_space_group_comment
; 
The symmetry employed for this shelxl refinement is uniquely defined 
by the following loop, which should always be used as a source of 
symmetry information in preference to the above space-group names. 
They are only intended as comments. 
;

loop_
_space_group_symop_operation_xyz
'x, y, z'
'-x, y+1/2, -z+1/2'
'-x, -y, -z'
'x, -y-1/2, z-1/2'

loop_
_atom_site_label
_atom_site_type_symbol
_atom_site_fract_x
_atom_site_fract_y
_atom_site_fract_z
_atom_site_U_iso_or_equiv
_atom_site_adp_type
_atom_site_occupancy
_atom_site_site_symmetry_order
_atom_site_calc_flag
_atom_site_refinement_flags_posn
_atom_site_refinement_flags_adp
B1 B 0.32046(13) 0.0007(3) 0.21917(14) 0.0412(6) Uani 1 1 d . .
C1 C 0.18302(15) 0.2466(3) 0.28585(13) 0.0682(8) Uani 1 1 d . .
H1A H 0.1658 0.2900 0.3295 0.102 Uiso 1 1 calc R U
H1B H 0.2348 0.2551 0.2879 0.102 Uiso 1 1 calc R U
H1C H 0.1701 0.1531 0.2859 0.102 Uiso 1 1 calc R U
C2 C 0.01170(17) 0.5971(3) 0.17461(19) 0.0884(10) Uani 1 1 d . .
H2A H -0.0237 0.6014 0.1313 0.133 Uiso 1 1 calc R U
H2B H 0.0365 0.6817 0.1806 0.133 Uiso 1 1 calc R U
H2C H -0.0121 0.5781 0.2197 0.133 Uiso 1 1 calc R U
C3 C 0.14674(15) 0.3233(3) -0.00406(13) 0.0635(7) Uani 1 1 d . .
H3A H 0.1199 0.2456 -0.0225 0.095 Uiso 1 1 calc R U
H3B H 0.1976 0.3074 -0.0064 0.095 Uiso 1 1 calc R U
H3C H 0.1321 0.3997 -0.0351 0.095 Uiso 1 1 calc R U
C4 C 0.08223(13) -0.0028(3) 0.13622(15) 0.0615(7) Uani 1 1 d . .
H4A H 0.0406 -0.0602 0.1366 0.092 Uiso 1 1 calc R U
H4B H 0.0673 0.0895 0.1385 0.092 Uiso 1 1 calc R U
H4C H 0.1158 -0.0228 0.1795 0.092 Uiso 1 1 calc R U
C5 C 0.08082(16) -0.2500(3) -0.11088(19) 0.0872(10) Uani 1 1 d . .
H5A H 0.0988 -0.3383 -0.0976 0.131 Uiso 1 1 calc R U
H5B H 0.0918 -0.2284 -0.1618 0.131 Uiso 1 1 calc R U
H5C H 0.0293 -0.2478 -0.1083 0.131 Uiso 1 1 calc R U
C6 C 0.28851(14) 0.0571(3) -0.03677(15) 0.0724(8) Uani 1 1 d . .
H6A H 0.3025 0.0139 -0.0820 0.109 Uiso 1 1 calc R U
H6B H 0.3247 0.0409 0.0048 0.109 Uiso 1 1 calc R U
H6C H 0.2840 0.1522 -0.0456 0.109 Uiso 1 1 calc R U
C7 C 0.16513(11) 0.2752(2) 0.13972(12) 0.0434(5) Uani 1 1 d . .
C8 C 0.14892(12) 0.3122(2) 0.21372(13) 0.0476(6) Uani 1 1 d . .
C9 C 0.09995(13) 0.4147(3) 0.22288(14) 0.0564(6) Uani 1 1 d . .
H9 H 0.0893 0.4364 0.2721 0.068 Uiso 1 1 calc R U
C10 C 0.06593(13) 0.4867(3) 0.16246(15) 0.0585(7) Uani 1 1 d . .
C11 C 0.08350(13) 0.4525(2) 0.09063(14) 0.0557(6) Uani 1 1 d . .
H11 H 0.0619 0.4999 0.0490 0.067 Uiso 1 1 calc R U
C12 C 0.13192(12) 0.3506(2) 0.07758(13) 0.0474(6) Uani 1 1 d . .
C13 C 0.18438(11) 0.0360(2) 0.05001(12) 0.0439(5) Uani 1 1 d . .
C14 C 0.11827(11) -0.0259(2) 0.06422(13) 0.0470(6) Uani 1 1 d . .
C15 C 0.08595(13) -0.1151(3) 0.01057(15) 0.0596(7) Uani 1 1 d . .
H15 H 0.0419 -0.1540 0.0197 0.071 Uiso 1 1 calc R U
C16 C 0.11643(14) -0.1485(3) -0.05566(15) 0.0600(7) Uani 1 1 d . .
C17 C 0.18123(14) -0.0892(3) -0.06810(14) 0.0606(7) Uani 1 1 d . .
H17 H 0.2025 -0.1103 -0.1125 0.073 Uiso 1 1 calc R U
C18 C 0.21636(12) 0.0010(3) -0.01708(13) 0.0516(6) Uani 1 1 d . .
C19 C 0.35833(14) -0.2472(3) 0.24633(15) 0.0616(7) Uani 1 1 d . .
H19 H 0.3977 -0.2116 0.2763 0.074 Uiso 1 1 calc R U
C20 C 0.35102(16) -0.3838(3) 0.24141(16) 0.0719(8) Uani 1 1 d . .
H20 H 0.3848 -0.4398 0.2679 0.086 Uiso 1 1 calc R U
C21 C 0.29369(15) -0.4373(3) 0.19734(15) 0.0652(7) Uani 1 1 d . .
H21 H 0.2878 -0.5299 0.1931 0.078 Uiso 1 1 calc R U
C22 C 0.24531(13) -0.3517(3) 0.15967(15) 0.0614(7) Uani 1 1 d . .
H22 H 0.2056 -0.3858 0.1295 0.074 Uiso 1 1 calc R U
C23 C 0.25526(12) -0.2156(2) 0.16629(13) 0.0516(6) Uani 1 1 d . .
H23 H 0.2222 -0.1583 0.1398 0.062 Uiso 1 1 calc R U
C24 C 0.38903(11) 0.0517(2) 0.17428(12) 0.0427(5) Uani 1 1 d . .
C25 C 0.43452(13) -0.0258(2) 0.13313(13) 0.0508(6) Uani 1 1 d . .
C26 C 0.49394(13) 0.0254(3) 0.10162(14) 0.0565(6) Uani 1 1 d . .
C27 C 0.50894(12) 0.1597(3) 0.10626(13) 0.0581(7) Uani 1 1 d . .
C28 C 0.46477(13) 0.2417(2) 0.14451(13) 0.0513(6) Uani 1 1 d . .
C29 C 0.40701(12) 0.1864(2) 0.17674(12) 0.0444(5) Uani 1 1 d . .
C30 C 0.33438(12) 0.0191(2) 0.31323(12) 0.0442(5) Uani 1 1 d . .
C31 C 0.39452(12) 0.0737(2) 0.35533(13) 0.0470(6) Uani 1 1 d . .
C32 C 0.40245(14) 0.0776(3) 0.43378(14) 0.0579(6) Uani 1 1 d . .
C33 C 0.35095(16) 0.0236(3) 0.47428(14) 0.0681(8) Uani 1 1 d . .
C34 C 0.29014(15) -0.0334(3) 0.43633(14) 0.0612(7) Uani 1 1 d . .
C35 C 0.28341(12) -0.0335(2) 0.35813(13) 0.0507(6) Uani 1 1 d . .
F1 F 0.22267(7) -0.09167(16) 0.32440(8) 0.0660(4) Uani 1 1 d . .
F2 F 0.23919(9) -0.09073(18) 0.47525(8) 0.0857(5) Uani 1 1 d . .
F3 F 0.35791(11) 0.0251(2) 0.55080(8) 0.1053(6) Uani 1 1 d . .
F4 F 0.46182(9) 0.13298(18) 0.47022(9) 0.0854(5) Uani 1 1 d . .
F5 F 0.45045(7) 0.12487(14) 0.32135(7) 0.0585(4) Uani 1 1 d . .
F6 F 0.36756(7) 0.27151(13) 0.21638(8) 0.0551(4) Uani 1 1 d . .
F7 F 0.47980(8) 0.37314(15) 0.15192(9) 0.0723(4) Uani 1 1 d . .
F8 F 0.56647(8) 0.21147(19) 0.07546(9) 0.0831(5) Uani 1 1 d . .
F9 F 0.53772(8) -0.05674(18) 0.06581(9) 0.0850(5) Uani 1 1 d . .
F10 F 0.42330(8) -0.15862(15) 0.12201(9) 0.0766(5) Uani 1 1 d . .
N2 N 0.31091(9) -0.16287(18) 0.20950(10) 0.0435(4) Uani 1 1 d . .
O1 O 0.25186(7) 0.06128(15) 0.19097(8) 0.0427(4) Uani 1 1 d . .
P1 P 0.23557(3) 0.15476(6) 0.11519(3) 0.04284(17) Uani 1 1 d . .

loop_
_atom_site_aniso_label
_atom_site_aniso_U_11
_atom_site_aniso_U_22
_atom_site_aniso_U_33
_atom_site_aniso_U_23
_atom_site_aniso_U_13
_atom_site_aniso_U_12
B1 0.0408(14) 0.0367(15) 0.0455(14) -0.0014(11) 0.0000(11) -0.0029(11)
C1 0.0824(19) 0.079(2) 0.0434(14) 0.0008(13) 0.0079(13) 0.0234(16)
C2 0.087(2) 0.080(2) 0.096(2) -0.0040(18) -0.0008(18) 0.0357(18)
C3 0.0734(17) 0.0663(18) 0.0500(15) 0.0132(13) 0.0010(12) 0.0076(14)
C4 0.0494(15) 0.0629(17) 0.0743(18) 0.0001(13) 0.0164(13) -0.0061(12)
C5 0.077(2) 0.082(2) 0.099(2) -0.0348(19) -0.0155(17) 0.0004(17)
C6 0.0571(16) 0.104(2) 0.0577(16) -0.0085(15) 0.0158(13) -0.0053(16)
C7 0.0377(12) 0.0421(13) 0.0494(13) 0.0046(10) -0.0012(10) -0.0061(10)
C8 0.0461(13) 0.0484(15) 0.0482(13) 0.0017(11) 0.0034(10) 0.0005(11)
C9 0.0578(15) 0.0571(17) 0.0546(15) -0.0065(12) 0.0068(12) 0.0018(13)
C10 0.0511(15) 0.0522(16) 0.0711(18) -0.0035(13) -0.0007(13) 0.0051(12)
C11 0.0508(14) 0.0495(15) 0.0642(16) 0.0095(12) -0.0093(12) 0.0020(12)
C12 0.0459(13) 0.0435(14) 0.0515(14) 0.0019(11) -0.0024(10) -0.0052(11)
C13 0.0407(12) 0.0461(14) 0.0442(13) 0.0040(10) -0.0002(10) 0.0016(10)
C14 0.0387(12) 0.0484(14) 0.0533(14) 0.0037(11) 0.0014(10) 0.0033(10)
C15 0.0435(14) 0.0578(17) 0.0756(18) -0.0035(14) -0.0042(13) 0.0004(12)
C16 0.0542(15) 0.0590(17) 0.0635(16) -0.0109(13) -0.0118(12) 0.0081(13)
C17 0.0600(17) 0.0720(19) 0.0489(14) -0.0105(13) -0.0003(12) 0.0096(14)
C18 0.0466(14) 0.0613(16) 0.0463(13) 0.0004(11) 0.0008(10) 0.0040(12)
C19 0.0614(16) 0.0484(16) 0.0705(17) 0.0002(13) -0.0192(13) 0.0040(12)
C20 0.085(2) 0.0478(17) 0.0776(19) -0.0011(14) -0.0211(15) 0.0091(14)
C21 0.0792(19) 0.0398(15) 0.0762(18) -0.0014(13) 0.0056(15) -0.0023(14)
C22 0.0538(15) 0.0541(17) 0.0746(18) -0.0081(14) -0.0033(13) -0.0076(13)
C23 0.0470(14) 0.0478(15) 0.0582(14) 0.0006(11) -0.0060(11) -0.0013(11)
C24 0.0390(12) 0.0456(14) 0.0425(12) -0.0003(10) -0.0029(9) -0.0005(10)
C25 0.0491(14) 0.0482(16) 0.0542(14) -0.0057(11) 0.0005(11) 0.0010(11)
C26 0.0480(15) 0.0728(19) 0.0494(14) -0.0053(13) 0.0083(11) 0.0035(14)
C27 0.0403(13) 0.086(2) 0.0480(14) 0.0113(14) 0.0037(11) -0.0095(14)
C28 0.0491(14) 0.0497(16) 0.0532(14) 0.0090(12) -0.0063(11) -0.0114(12)
C29 0.0417(12) 0.0458(15) 0.0446(12) 0.0018(10) -0.0020(10) 0.0010(11)
C30 0.0456(13) 0.0389(13) 0.0476(13) 0.0018(10) 0.0017(10) 0.0031(10)
C31 0.0500(14) 0.0401(14) 0.0501(14) 0.0010(10) -0.0005(11) 0.0033(11)
C32 0.0651(17) 0.0568(16) 0.0493(15) -0.0038(12) -0.0087(12) -0.0048(13)
C33 0.088(2) 0.074(2) 0.0410(14) -0.0024(13) 0.0025(14) -0.0010(16)
C34 0.0702(17) 0.0644(18) 0.0505(15) 0.0050(13) 0.0141(13) -0.0005(14)
C35 0.0490(14) 0.0508(15) 0.0518(14) 0.0021(11) 0.0012(11) -0.0004(11)
F1 0.0566(9) 0.0814(11) 0.0600(9) 0.0069(7) 0.0050(7) -0.0170(8)
F2 0.1001(12) 0.1014(14) 0.0588(9) 0.0101(9) 0.0255(9) -0.0168(10)
F3 0.1398(16) 0.1341(17) 0.0414(9) -0.0037(9) 0.0042(9) -0.0267(13)
F4 0.0970(12) 0.0939(12) 0.0599(9) -0.0065(9) -0.0219(8) -0.0239(10)
F5 0.0528(8) 0.0658(9) 0.0552(8) 0.0009(7) -0.0046(6) -0.0122(7)
F6 0.0567(8) 0.0400(8) 0.0684(9) -0.0030(6) 0.0049(7) 0.0028(6)
F7 0.0711(10) 0.0578(10) 0.0865(11) 0.0125(8) -0.0011(8) -0.0216(8)
F8 0.0598(9) 0.1162(14) 0.0751(10) 0.0158(9) 0.0161(8) -0.0198(9)
F9 0.0690(10) 0.1054(14) 0.0846(11) -0.0162(10) 0.0282(9) 0.0139(9)
F10 0.0816(11) 0.0559(10) 0.0961(12) -0.0206(8) 0.0290(9) -0.0004(8)
N2 0.0425(10) 0.0420(11) 0.0449(10) -0.0004(8) -0.0017(8) 0.0002(9)
O1 0.0404(8) 0.0431(9) 0.0442(8) 0.0042(7) 0.0017(6) -0.0004(7)
P1 0.0388(3) 0.0461(4) 0.0433(3) 0.0042(3) 0.0015(2) -0.0013(3)

loop_
_atom_type_symbol
_atom_type_description
_atom_type_scat_dispersion_real
_atom_type_scat_dispersion_imag
_atom_type_scat_source
C C 0.0033 0.0016 'International Tables Vol C Tables 4.2.6.8 and 6.1.1.4'
H H 0.0000 0.0000 'International Tables Vol C Tables 4.2.6.8 and 6.1.1.4'
B B 0.0013 0.0007 'International Tables Vol C Tables 4.2.6.8 and 6.1.1.4'
N N 0.0061 0.0033 'International Tables Vol C Tables 4.2.6.8 and 6.1.1.4'
O O 0.0106 0.0060 'International Tables Vol C Tables 4.2.6.8 and 6.1.1.4'
F F 0.0171 0.0103 'International Tables Vol C Tables 4.2.6.8 and 6.1.1.4'
P P 0.1023 0.0942 'International Tables Vol C Tables 4.2.6.8 and 6.1.1.4'

loop_
_geom_angle_atom_site_label_1
_geom_angle_atom_site_label_2
_geom_angle_atom_site_label_3
_geom_angle
O1 B1 C24 113.5(2)
O1 B1 N2 107.03(17)
C24 B1 N2 109.75(18)
O1 B1 C30 110.30(18)
C24 B1 C30 112.91(18)
N2 B1 C30 102.59(17)
C8 C1 H1A 109.5
C8 C1 H1B 109.5
H1A C1 H1B 109.5
C8 C1 H1C 109.5
H1A C1 H1C 109.5
H1B C1 H1C 109.5
C10 C2 H2A 109.5
C10 C2 H2B 109.5
H2A C2 H2B 109.5
C10 C2 H2C 109.5
H2A C2 H2C 109.5
H2B C2 H2C 109.5
C12 C3 H3A 109.5
C12 C3 H3B 109.5
H3A C3 H3B 109.5
C12 C3 H3C 109.5
H3A C3 H3C 109.5
H3B C3 H3C 109.5
C14 C4 H4A 109.5
C14 C4 H4B 109.5
H4A C4 H4B 109.5
C14 C4 H4C 109.5
H4A C4 H4C 109.5
H4B C4 H4C 109.5
C16 C5 H5A 109.5
C16 C5 H5B 109.5
H5A C5 H5B 109.5
C16 C5 H5C 109.5
H5A C5 H5C 109.5
H5B C5 H5C 109.5
C18 C6 H6A 109.5
C18 C6 H6B 109.5
H6A C6 H6B 109.5
C18 C6 H6C 109.5
H6A C6 H6C 109.5
H6B C6 H6C 109.5
C8 C7 C12 117.3(2)
C8 C7 P1 126.67(16)
C12 C7 P1 115.33(18)
C9 C8 C7 119.7(2)
C9 C8 C1 116.6(2)
C7 C8 C1 123.6(2)
C8 C9 C10 123.3(2)
C8 C9 H9 118.4
C10 C9 H9 118.4
C11 C10 C9 116.7(2)
C11 C10 C2 121.5(2)
C9 C10 C2 121.8(3)
C10 C11 C12 122.9(2)
C10 C11 H11 118.6
C12 C11 H11 118.6
C11 C12 C7 120.0(2)
C11 C12 C3 117.7(2)
C7 C12 C3 122.3(2)
C18 C13 C14 118.4(2)
C18 C13 P1 116.54(17)
C14 C13 P1 124.97(18)
C15 C14 C13 119.0(2)
C15 C14 C4 118.3(2)
C13 C14 C4 122.7(2)
C16 C15 C14 122.9(2)
C16 C15 H15 118.6
C14 C15 H15 118.6
C17 C16 C15 117.5(2)
C17 C16 C5 121.4(3)
C15 C16 C5 121.0(3)
C16 C17 C18 122.7(2)
C16 C17 H17 118.7
C18 C17 H17 118.7
C17 C18 C13 119.5(2)
C17 C18 C6 117.5(2)
C13 C18 C6 123.0(2)
N2 C19 C20 122.3(2)
N2 C19 H19 118.8
C20 C19 H19 118.8
C21 C20 C19 119.4(3)
C21 C20 H20 120.3
C19 C20 H20 120.3
C22 C21 C20 118.5(3)
C22 C21 H21 120.8
C20 C21 H21 120.8
C21 C22 C23 119.9(2)
C21 C22 H22 120.1
C23 C22 H22 120.1
N2 C23 C22 121.9(2)
N2 C23 H23 119.0
C22 C23 H23 119.0
C29 C24 C25 113.4(2)
C29 C24 B1 118.8(2)
C25 C24 B1 127.8(2)
F10 C25 C26 115.0(2)
F10 C25 C24 121.7(2)
C26 C25 C24 123.3(2)
F9 C26 C27 119.6(2)
F9 C26 C25 120.2(3)
C27 C26 C25 120.3(2)
F8 C27 C26 121.1(3)
F8 C27 C28 120.0(3)
C26 C27 C28 118.9(2)
F7 C28 C29 121.0(2)
F7 C28 C27 120.0(2)
C29 C28 C27 119.1(2)
F6 C29 C28 116.1(2)
F6 C29 C24 118.9(2)
C28 C29 C24 124.9(2)
C35 C30 C31 113.4(2)
C35 C30 B1 118.3(2)
C31 C30 B1 128.2(2)
F5 C31 C32 114.8(2)
F5 C31 C30 121.6(2)
C32 C31 C30 123.6(2)
F4 C32 C33 119.9(2)
F4 C32 C31 120.1(2)
C33 C32 C31 120.1(2)
F3 C33 C32 121.1(3)
F3 C33 C34 119.4(3)
C32 C33 C34 119.5(2)
F2 C34 C35 120.5(2)
F2 C34 C33 120.6(2)
C35 C34 C33 118.9(2)
F1 C35 C34 115.9(2)
F1 C35 C30 119.5(2)
C34 C35 C30 124.5(2)
C23 N2 C19 118.0(2)
C23 N2 B1 121.27(18)
C19 N2 B1 120.67(19)
B1 O1 P1 127.42(14)
O1 P1 C13 100.96(11)
O1 P1 C7 105.10(10)
C13 P1 C7 103.04(12)

loop_
_geom_bond_atom_site_label_1
_geom_bond_atom_site_label_2
_geom_bond_distance
B1 O1 1.452(3)
B1 C24 1.635(4)
B1 N2 1.643(4)
B1 C30 1.662(4)
C1 C8 1.514(3)
C1 H1A 0.9600
C1 H1B 0.9600
C1 H1C 0.9600
C2 C10 1.516(4)
C2 H2A 0.9600
C2 H2B 0.9600
C2 H2C 0.9600
C3 C12 1.511(4)
C3 H3A 0.9600
C3 H3B 0.9600
C3 H3C 0.9600
C4 C14 1.502(4)
C4 H4A 0.9600
C4 H4B 0.9600
C4 H4C 0.9600
C5 C16 1.511(4)
C5 H5A 0.9600
C5 H5B 0.9600
C5 H5C 0.9600
C6 C18 1.516(3)
C6 H6A 0.9600
C6 H6B 0.9600
C6 H6C 0.9600
C7 C8 1.411(3)
C7 C12 1.420(3)
C7 P1 1.850(3)
C8 C9 1.383(3)
C9 C10 1.385(4)
C9 H9 0.9300
C10 C11 1.376(4)
C11 C12 1.386(3)
C11 H11 0.9300
C13 C18 1.411(3)
C13 C14 1.413(3)
C13 P1 1.847(3)
C14 C15 1.391(3)
C15 C16 1.380(4)
C15 H15 0.9300
C16 C17 1.372(4)
C17 C18 1.389(3)
C17 H17 0.9300
C19 N2 1.338(3)
C19 C20 1.368(4)
C19 H19 0.9300
C20 C21 1.365(4)
C20 H20 0.9300
C21 C22 1.363(4)
C21 H21 0.9300
C22 C23 1.370(4)
C22 H22 0.9300
C23 N2 1.331(3)
C23 H23 0.9300
C24 C29 1.380(3)
C24 C25 1.391(3)
C25 F10 1.349(3)
C25 C26 1.373(3)
C26 F9 1.346(3)
C26 C27 1.365(4)
C27 F8 1.341(3)
C27 C28 1.374(4)
C28 F7 1.340(3)
C28 C29 1.370(3)
C29 F6 1.352(3)
C30 C35 1.386(3)
C30 C31 1.391(3)
C31 F5 1.342(3)
C31 C32 1.376(4)
C32 F4 1.340(3)
C32 C33 1.352(4)
C33 F3 1.341(3)
C33 C34 1.378(4)
C34 F2 1.342(3)
C34 C35 1.371(4)
C35 F1 1.353(3)
O1 P1 1.631(2)
